data_1508616
loop_
_publ_author_name
'De, Subhadip'
'Ghosh, Santanu'
'Bhunia, Subhajit'
'Sheikh, Javeed Ahmad'
'Bisai, Alakesh'

_publ_section_title
;
 Intramolecular direct dehydrohalide coupling promoted by KO(t)Bu: total
 synthesis of Amaryllidaceae alkaloids anhydrolycorinone and oxoassoanine.
;
_journal_issue 17
_journal_name_full 'Organic letters'
_journal_page_first 4466
_journal_page_last 4469
_journal_paper_doi 10.1021/ol3019677
_journal_volume 14
_journal_year 2012
_chemical_formula_sum 'C17 H15 N O3'
_chemical_formula_weight 281.30
_chemical_name_systematic
; 
 ? 
;
_space_group_IT_number 4
_symmetry_space_group_name_Hall 'P 2yb'
_symmetry_space_group_name_H-M 'P 1 21 1'
_atom_sites_solution_hydrogens geom
_atom_sites_solution_primary direct
_atom_sites_solution_secondary difmap
_audit_creation_method SHELXL-97
_cell_angle_alpha 90.00
_cell_angle_beta 110.690(4)
_cell_angle_gamma 90.00
_cell_formula_units_Z 2
_cell_length_a 9.4692(6)
_cell_length_b 5.9128(4)
_cell_length_c 12.8986(7)
_cell_measurement_temperature 296(2)
_cell_volume 675.61(7)
_computing_cell_refinement 'Bruker SMART'
_computing_data_collection 'Bruker SMART'
_computing_data_reduction 'Bruker SAINT'
_computing_molecular_graphics 'Bruker SHELXTL'
_computing_publication_material 'Bruker SHELXTL'
_computing_structure_refinement 'SHELXL-97 (Sheldrick, 1997)'
_computing_structure_solution 'SHELXS-97 (Sheldrick, 1990)'
_diffrn_ambient_temperature 296(2)
_diffrn_measured_fraction_theta_full 0.995
_diffrn_measured_fraction_theta_max 0.995
_diffrn_radiation_monochromator graphite
_diffrn_radiation_source 'fine-focus sealed tube'
_diffrn_radiation_type MoK\a
_diffrn_radiation_wavelength 0.71073
_diffrn_reflns_av_R_equivalents 0.0179
_diffrn_reflns_av_sigmaI/netI 0.0239
_diffrn_reflns_limit_h_max 12
_diffrn_reflns_limit_h_min -12
_diffrn_reflns_limit_k_max 7
_diffrn_reflns_limit_k_min -7
_diffrn_reflns_limit_l_max 16
_diffrn_reflns_limit_l_min -16
_diffrn_reflns_number 6162
_diffrn_reflns_theta_full 27.44
_diffrn_reflns_theta_max 27.44
_diffrn_reflns_theta_min 2.30
_exptl_absorpt_coefficient_mu 0.095
_exptl_absorpt_correction_T_max 0.967
_exptl_absorpt_correction_T_min 0.963
_exptl_absorpt_correction_type 'Empirical''Bruker SADABS V2.10'
_exptl_absorpt_process_details 'Bruker SADABS V2.10'
_exptl_crystal_colour Colourless
_exptl_crystal_density_diffrn 1.383
_exptl_crystal_density_method 'not measured'
_exptl_crystal_description Block
_exptl_crystal_F_000 296
_exptl_crystal_size_max 0.40
_exptl_crystal_size_mid 0.40
_exptl_crystal_size_min 0.35
_refine_diff_density_max 0.172
_refine_diff_density_min -0.176
_refine_diff_density_rms 0.034
_refine_ls_abs_structure_details 'Flack H D (1983), Acta Cryst. A39, 876-881'
_refine_ls_abs_structure_Flack 0.6(9)
_refine_ls_extinction_method none
_refine_ls_goodness_of_fit_ref 0.611
_refine_ls_hydrogen_treatment mixed
_refine_ls_matrix_type full
_refine_ls_number_parameters 228
_refine_ls_number_reflns 2906
_refine_ls_number_restraints 1
_refine_ls_restrained_S_all 0.611
_refine_ls_R_factor_all 0.0397
_refine_ls_R_factor_gt 0.0366
_refine_ls_shift/su_max 0.009
_refine_ls_shift/su_mean 0.001
_refine_ls_structure_factor_coef Fsqd
_refine_ls_weighting_details 'calc w=1/[\s^2^(Fo^2^)+(0.2000P)^2^+0.0000P] where P=(Fo^2^+2Fc^2^)/3'
_refine_ls_weighting_scheme calc
_refine_ls_wR_factor_gt 0.1259
_refine_ls_wR_factor_ref 0.1351
_reflns_number_gt 2690
_reflns_number_total 2906
_reflns_threshold_expression >2sigma(I)
_cod_data_source_file ol3019677_si_002.cif
_cod_data_source_block subahadip_0m
_cod_original_sg_symbol_H-M P21
_cod_database_code 1508616

loop_
_symmetry_equiv_pos_as_xyz
'x, y, z'
'-x, y+1/2, -z'

loop_
_atom_site_label
_atom_site_type_symbol
_atom_site_fract_x
_atom_site_fract_y
_atom_site_fract_z
_atom_site_U_iso_or_equiv
_atom_site_adp_type
_atom_site_occupancy
_atom_site_symmetry_multiplicity
_atom_site_calc_flag
_atom_site_refinement_flags
O3 O 0.19442(13) 0.7485(3) 0.57909(9) 0.0496(3) Uani 1 1 d .
O2 O 0.56778(13) 0.6535(2) 0.94110(10) 0.0488(3) Uani 1 1 d .
C19 C 1.01829(18) 1.0881(4) 1.12381(13) 0.0460(4) Uani 1 1 d .
C18 C 1.14092(18) 1.0587(4) 1.22242(14) 0.0512(4) Uani 1 1 d .
O5 O 0.32099(14) 1.1116(2) 0.54491(9) 0.0510(3) Uani 1 1 d .
C15 C 0.78109(19) 0.6012(4) 1.11160(13) 0.0461(4) Uani 1 1 d .
C13 C 1.03895(19) 0.7078(4) 1.26307(13) 0.0483(4) Uani 1 1 d .
C11 C 0.51409(16) 0.7797(3) 0.84369(12) 0.0348(3) Uani 1 1 d .
C16 C 0.70154(17) 0.7159(3) 1.01767(12) 0.0398(3) Uani 1 1 d .
N3 N 0.77393(14) 0.9104(3) 1.00701(10) 0.0397(3) Uani 1 1 d .
C12 C 0.90684(17) 0.9235(3) 1.09781(12) 0.0380(3) Uani 1 1 d .
C14 C 0.91372(18) 0.7311(3) 1.16427(12) 0.0408(4) Uani 1 1 d .
C20 C 1.14951(18) 0.8714(4) 1.29059(13) 0.0503(4) Uani 1 1 d .
C10 C 0.58140(17) 0.9778(3) 0.82928(12) 0.0354(3) Uani 1 1 d .
C1 C 0.10371(18) 0.5773(4) 0.60221(15) 0.0553(5) Uani 1 1 d .
H1A H 0.1584 0.4372 0.6172 0.083 Uiso 1 1 calc R
H1B H 0.0124 0.5590 0.5394 0.083 Uiso 1 1 calc R
H1C H 0.0793 0.6206 0.6656 0.083 Uiso 1 1 calc R
C2 C 0.32128(15) 0.8126(3) 0.66413(11) 0.0361(3) Uani 1 1 d .
C3 C 0.38477(17) 0.6947(3) 0.76275(13) 0.0363(3) Uani 1 1 d .
C4 C 0.3949(2) 1.2986(4) 0.51777(14) 0.0518(4) Uani 1 1 d .
H4A H 0.4066 1.4169 0.5711 0.078 Uiso 1 1 calc R
H4B H 0.3358 1.3532 0.4453 0.078 Uiso 1 1 calc R
H4C H 0.4925 1.2525 0.5185 0.078 Uiso 1 1 calc R
C5 C 0.39011(16) 1.0128(3) 0.64624(11) 0.0365(3) Uani 1 1 d .
C6 C 0.7175(2) 1.0736(3) 0.91843(13) 0.0464(4) Uani 1 1 d .
C7 C 0.51758(17) 1.0933(3) 0.72838(12) 0.0367(3) Uani 1 1 d .
H5 H 0.346(2) 0.551(5) 0.7788(17) 0.053(6) Uiso 1 1 d .
H6 H 0.564(2) 1.241(5) 0.7189(17) 0.048(5) Uiso 1 1 d .
H12 H 1.046(2) 0.580(6) 1.3107(19) 0.065(7) Uiso 1 1 d .
H13 H 0.759(2) 0.462(6) 1.135(2) 0.062(7) Uiso 1 1 d .
H8 H 0.803(3) 1.105(5) 0.8953(19) 0.065(6) Uiso 1 1 d .
H9 H 1.010(3) 1.211(6) 1.0786(19) 0.065(7) Uiso 1 1 d .
H10 H 1.222(3) 1.172(5) 1.242(2) 0.069(7) Uiso 1 1 d .
H11 H 1.235(2) 0.869(5) 1.3580(19) 0.059(6) Uiso 1 1 d .
H7 H 0.695(3) 1.211(7) 0.951(2) 0.097(10) Uiso 1 1 d .

loop_
_atom_site_aniso_label
_atom_site_aniso_U_11
_atom_site_aniso_U_22
_atom_site_aniso_U_33
_atom_site_aniso_U_23
_atom_site_aniso_U_13
_atom_site_aniso_U_12
O3 0.0436(6) 0.0556(8) 0.0403(5) 0.0016(5) 0.0031(4) -0.0157(6)
O2 0.0461(6) 0.0481(7) 0.0423(5) 0.0129(5) 0.0031(4) -0.0145(6)
C19 0.0411(7) 0.0537(11) 0.0391(7) -0.0010(7) 0.0089(6) -0.0098(8)
C18 0.0375(8) 0.0678(13) 0.0435(8) -0.0072(8) 0.0084(6) -0.0043(8)
O5 0.0517(6) 0.0531(8) 0.0364(5) 0.0088(5) 0.0010(4) -0.0107(6)
C15 0.0477(8) 0.0452(10) 0.0405(7) 0.0105(7) 0.0094(6) -0.0029(7)
C13 0.0453(8) 0.0576(11) 0.0369(7) 0.0013(7) 0.0081(6) 0.0101(8)
C11 0.0342(6) 0.0343(8) 0.0347(6) 0.0028(6) 0.0105(5) -0.0004(6)
C16 0.0381(7) 0.0419(9) 0.0376(6) 0.0057(6) 0.0112(6) -0.0038(6)
N3 0.0374(6) 0.0412(8) 0.0346(6) 0.0045(5) 0.0054(5) -0.0065(5)
C12 0.0364(7) 0.0421(9) 0.0328(6) 0.0004(6) 0.0089(5) 0.0008(6)
C14 0.0418(7) 0.0452(9) 0.0341(7) 0.0007(6) 0.0118(6) 0.0037(7)
C20 0.0394(8) 0.0676(13) 0.0376(7) -0.0054(7) 0.0056(6) 0.0100(8)
C10 0.0340(6) 0.0346(8) 0.0345(7) 0.0009(5) 0.0081(5) -0.0030(6)
C1 0.0417(8) 0.0606(12) 0.0569(9) -0.0007(9) 0.0091(6) -0.0177(9)
C2 0.0337(7) 0.0391(8) 0.0341(7) -0.0040(6) 0.0104(5) -0.0036(6)
C3 0.0363(7) 0.0328(8) 0.0401(7) 0.0010(6) 0.0138(5) -0.0041(6)
C4 0.0632(10) 0.0465(10) 0.0408(8) 0.0069(7) 0.0123(7) -0.0036(8)
C5 0.0365(7) 0.0385(8) 0.0320(6) -0.0004(6) 0.0089(5) -0.0017(6)
C6 0.0477(8) 0.0430(10) 0.0364(7) 0.0073(7) 0.0000(6) -0.0104(7)
C7 0.0374(7) 0.0339(8) 0.0366(7) 0.0018(6) 0.0104(5) -0.0041(6)

loop_
_atom_type_symbol
_atom_type_description
_atom_type_scat_dispersion_real
_atom_type_scat_dispersion_imag
_atom_type_scat_source
C C 0.0033 0.0016 'International Tables Vol C Tables 4.2.6.8 and 6.1.1.4'
H H 0.0000 0.0000 'International Tables Vol C Tables 4.2.6.8 and 6.1.1.4'
N N 0.0061 0.0033 'International Tables Vol C Tables 4.2.6.8 and 6.1.1.4'
O O 0.0106 0.0060 'International Tables Vol C Tables 4.2.6.8 and 6.1.1.4'

loop_
_geom_angle_atom_site_label_1
_geom_angle_atom_site_label_2
_geom_angle_atom_site_label_3
_geom_angle
C2 O3 C1 116.99(13)
C16 O2 C11 117.45(12)
C12 C19 C18 116.73(18)
C12 C19 H9 120.9(16)
C18 C19 H9 122.3(16)
C19 C18 C20 121.04(19)
C19 C18 H10 118.4(16)
C20 C18 H10 120.6(16)
C5 O5 C4 117.23(12)
C16 C15 C14 105.88(16)
C16 C15 H13 127.7(15)
C14 C15 H13 126.2(14)
C20 C13 C14 119.04(18)
C20 C13 H12 120.9(15)
C14 C13 H12 120.0(15)
C10 C11 C3 122.15(13)
C10 C11 O2 122.56(13)
C3 C11 O2 115.26(13)
O2 C16 C15 126.50(17)
O2 C16 N3 121.86(14)
C15 C16 N3 111.63(14)
C16 N3 C12 107.40(13)
C16 N3 C6 125.53(12)
C12 N3 C6 127.04(14)
N3 C12 C19 129.04(15)
N3 C12 C14 107.54(14)
C19 C12 C14 123.41(14)
C13 C14 C12 118.14(17)
C13 C14 C15 134.31(18)
C12 C14 C15 107.54(13)
C13 C20 C18 121.63(15)
C13 C20 H11 123.0(18)
C18 C20 H11 115.4(18)
C11 C10 C7 118.09(13)
C11 C10 C6 122.03(13)
C7 C10 C6 119.87(14)
O3 C1 H1A 109.5
O3 C1 H1B 109.5
H1A C1 H1B 109.5
O3 C1 H1C 109.5
H1A C1 H1C 109.5
H1B C1 H1C 109.5
O3 C2 C3 124.83(15)
O3 C2 C5 115.39(13)
C3 C2 C5 119.77(13)
C2 C3 C11 119.18(14)
C2 C3 H5 123.9(12)
C11 C3 H5 116.9(12)
O5 C4 H4A 109.5
O5 C4 H4B 109.5
H4A C4 H4B 109.5
O5 C4 H4C 109.5
H4A C4 H4C 109.5
H4B C4 H4C 109.5
O5 C5 C7 125.44(15)
O5 C5 C2 114.96(13)
C7 C5 C2 119.60(13)
N3 C6 C10 109.31(14)
N3 C6 H8 104.8(16)
C10 C6 H8 114.8(15)
N3 C6 H7 107.2(19)
C10 C6 H7 112.6(18)
H8 C6 H7 108(3)
C5 C7 C10 121.18(15)
C5 C7 H6 120.6(12)
C10 C7 H6 118.2(12)

loop_
_geom_bond_atom_site_label_1
_geom_bond_atom_site_label_2
_geom_bond_distance
O3 C2 1.3634(17)
O3 C1 1.426(2)
O2 C16 1.3536(18)
O2 C11 1.3938(17)
C19 C12 1.387(2)
C19 C18 1.397(2)
C19 H9 0.92(3)
C18 C20 1.399(3)
C18 H10 0.98(3)
O5 C5 1.3686(17)
O5 C4 1.417(2)
C15 C16 1.360(2)
C15 C14 1.423(3)
C15 H13 0.92(3)
C13 C20 1.377(3)
C13 C14 1.408(2)
C13 H12 0.96(3)
C11 C10 1.377(2)
C11 C3 1.392(2)
C16 N3 1.370(2)
N3 C12 1.3857(17)
N3 C6 1.446(2)
C12 C14 1.412(2)
C20 H11 0.96(2)
C10 C7 1.403(2)
C10 C6 1.5025(19)
C1 H1A 0.9600
C1 H1B 0.9600
C1 H1C 0.9600
C2 C3 1.388(2)
C2 C5 1.409(2)
C3 H5 0.98(3)
C4 H4A 0.9600
C4 H4B 0.9600
C4 H4C 0.9600
C5 C7 1.3793(19)
C6 H8 0.98(2)
C6 H7 0.97(4)
C7 H6 1.01(3)

loop_
_cod_related_entry_id
_cod_related_entry_database
_cod_related_entry_code
1 ChemSpider 30652021
